data_4500388
loop_
_publ_author_name
'Mu, Yajuan'
'Fu, Junhong'
'Song, Yajing'
'Li, Zhen'
'Hou, Hongwei'
'Fan, Yaoting'

_publ_section_title
;
 Hydrothermal Syntheses of Metal--Organic Frameworks Constructed from
 Aromatic Polycarboxylate and
 4,4&#x2032;-Bis(1,2,4-triazol-1-ylmethyl)biphenyl
;
_journal_issue 6
_journal_name_full 'Crystal Growth &amp; Design'
_journal_page_first 2183
_journal_paper_doi 10.1021/cg101494t
_journal_volume 11
_journal_year 2011
_chemical_formula_sum 'C27 H24 Co N6 O8'
_chemical_formula_weight 619.45
_chemical_name_systematic
; 
 ? 
;
_space_group_IT_number 14
_symmetry_cell_setting monoclinic
_symmetry_space_group_name_Hall '-P 2ybc'
_symmetry_space_group_name_H-M 'P 1 21/c 1'
_atom_sites_solution_hydrogens geom
_atom_sites_solution_primary direct
_atom_sites_solution_secondary difmap
_audit_creation_method SHELXL-97
_cell_angle_alpha 90.00
_cell_angle_beta 93.32(3)
_cell_angle_gamma 90.00
_cell_formula_units_Z 4
_cell_length_a 12.581(3)
_cell_length_b 12.583(3)
_cell_length_c 17.046(3)
_cell_measurement_reflns_used 5136
_cell_measurement_temperature 293(2)
_cell_measurement_theta_max 27.8764
_cell_measurement_theta_min 1.6174
_cell_volume 2694.0(10)
_computing_cell_refinement CrystalClear
_computing_data_collection CrystalClear
_computing_data_reduction CrystalClear
_computing_publication_material 'CrystalStructure 3.7.0'
_computing_structure_refinement 'SHELXL-97 (Sheldrick, 1997)'
_computing_structure_solution 'SHELXS-97 (Sheldrick, 1990)'
_diffrn_ambient_temperature 293(2)
_diffrn_measured_fraction_theta_full 0.996
_diffrn_measured_fraction_theta_max 0.996
_diffrn_measurement_device_type 'Rigaku Saturn'
_diffrn_measurement_method \w
_diffrn_radiation_monochromator graphite
_diffrn_radiation_source 'fine-focus sealed tube'
_diffrn_radiation_type MoK\a
_diffrn_radiation_wavelength 0.71073
_diffrn_reflns_av_R_equivalents 0.0324
_diffrn_reflns_av_sigmaI/netI 0.0244
_diffrn_reflns_limit_h_max 16
_diffrn_reflns_limit_h_min -16
_diffrn_reflns_limit_k_max 16
_diffrn_reflns_limit_k_min -16
_diffrn_reflns_limit_l_max 22
_diffrn_reflns_limit_l_min -22
_diffrn_reflns_number 32797
_diffrn_reflns_theta_full 27.88
_diffrn_reflns_theta_max 27.88
_diffrn_reflns_theta_min 2.29
_exptl_absorpt_coefficient_mu 0.700
_exptl_absorpt_correction_T_max 0.9023
_exptl_absorpt_correction_T_min 0.8727
_exptl_absorpt_correction_type multi-scan
_exptl_absorpt_process_details 'Jacobson, R. (1998) Private communication'
_exptl_crystal_colour Purple
_exptl_crystal_density_diffrn 1.527
_exptl_crystal_density_method 'not measured'
_exptl_crystal_description Block
_exptl_crystal_F_000 1276
_exptl_crystal_size_max 0.20
_exptl_crystal_size_mid 0.20
_exptl_crystal_size_min 0.15
_refine_diff_density_max 0.514
_refine_diff_density_min -0.403
_refine_diff_density_rms 0.055
_refine_ls_extinction_method none
_refine_ls_goodness_of_fit_ref 1.123
_refine_ls_hydrogen_treatment constr
_refine_ls_matrix_type full
_refine_ls_number_parameters 380
_refine_ls_number_reflns 6415
_refine_ls_number_restraints 0
_refine_ls_restrained_S_all 1.123
_refine_ls_R_factor_all 0.0510
_refine_ls_R_factor_gt 0.0479
_refine_ls_shift/su_max 0.006
_refine_ls_shift/su_mean 0.000
_refine_ls_structure_factor_coef Fsqd
_refine_ls_weighting_details 'calc w=1/[\s^2^(Fo^2^)+(0.0618P)^2^+1.4469P] where P=(Fo^2^+2Fc^2^)/3'
_refine_ls_weighting_scheme calc
_refine_ls_wR_factor_gt 0.1240
_refine_ls_wR_factor_ref 0.1265
_reflns_number_gt 6079
_reflns_number_total 6415
_reflns_threshold_expression >2sigma(I)
_cod_data_source_file cg101494t_si_002.cif
_cod_data_source_block complex_1
_cod_depositor_comments
;
The following automatic conversions were performed:

'_symmetry_cell_setting' value 'Monoclinic' changed to 'monoclinic'
according to /home/saulius/struct/CIF-dictionaries/cif_core.dic
dictionary named 'cif_core.dic' version 2.4.1 from
2010-06-29.

'_exptl_absorpt_correction_type' value 'Multi-scan'
changed to 'multi-scan' according to
/home/saulius/struct/CIF-dictionaries/cif_core.dic dictionary named
'cif_core.dic' version 2.4.1 from 2010-06-29.

Automatic conversion script
Id: cif_fix_values 1715 2011-07-08 13:25:40Z adriana 
;
_cod_original_cell_volume 2694.1(9)
_cod_original_sg_symbol_H-M P2(1)/c
_cod_database_code 4500388

loop_
_symmetry_equiv_pos_as_xyz
'x, y, z'
'-x, y+1/2, -z+1/2'
'-x, -y, -z'
'x, -y-1/2, z-1/2'

loop_
_atom_site_label
_atom_site_type_symbol
_atom_site_fract_x
_atom_site_fract_y
_atom_site_fract_z
_atom_site_U_iso_or_equiv
_atom_site_adp_type
_atom_site_occupancy
_atom_site_symmetry_multiplicity
_atom_site_calc_flag
_atom_site_refinement_flags
Co1 Co 0.44874(2) 0.47771(2) 0.873222(15) 0.02519(10) Uani 1 1 d .
N1 N 0.28058(15) 0.45394(16) 0.88153(12) 0.0365(4) Uani 1 1 d .
N2 N 0.1074(2) 0.4859(3) 0.8765(3) 0.1097(17) Uani 1 1 d .
N3 N 0.12713(16) 0.39968(18) 0.91911(14) 0.0458(5) Uani 1 1 d .
N4 N -0.23080(15) -0.44773(17) 0.82289(12) 0.0383(4) Uani 1 1 d .
N5 N -0.20790(18) -0.4926(2) 0.89450(15) 0.0518(6) Uani 1 1 d .
N6 N -0.38367(15) -0.49629(16) 0.86476(11) 0.0337(4) Uani 1 1 d .
O1 O 0.43733(12) 0.62110(12) 0.92667(9) 0.0336(3) Uani 1 1 d .
O3 O 0.54294(13) 0.86971(12) 0.72184(9) 0.0360(3) Uani 1 1 d .
O2 O 0.52971(14) 0.63253(13) 1.04193(9) 0.0405(4) Uani 1 1 d .
O4 O 0.58492(14) 1.03377(12) 0.75226(9) 0.0365(4) Uani 1 1 d .
O5 O 0.67171(18) 0.98237(15) 1.12692(10) 0.0504(5) Uani 1 1 d .
H5A H 0.6959 1.0304 1.1551 0.076 Uiso 1 1 calc R
O6 O 0.69594(16) 1.10587(14) 1.03632(11) 0.0485(4) Uani 1 1 d .
O7 O 0.65034(19) 0.24239(17) 0.79691(15) 0.0699(6) Uani 1 1 d .
H7A H 0.6330 0.1773 0.7922 0.105 Uiso 1 1 d R
H7B H 0.5892 0.2700 0.8009 0.105 Uiso 1 1 d R
O8 O 0.73223(18) 0.24411(18) 0.14796(15) 0.0742(7) Uani 1 1 d .
H8A H 0.6878 0.2558 0.1827 0.111 Uiso 1 1 d R
H8B H 0.7171 0.1786 0.1426 0.111 Uiso 1 1 d R
C1 C 0.2012(3) 0.5178(3) 0.8569(3) 0.0960(17) Uani 1 1 d .
H1 H 0.2114 0.5795 0.8283 0.115 Uiso 1 1 calc R
C2 C 0.23088(19) 0.3816(2) 0.92077(16) 0.0426(5) Uani 1 1 d .
H2 H 0.2644 0.3246 0.9466 0.051 Uiso 1 1 calc R
C3 C 0.0429(2) 0.3447(2) 0.9598(2) 0.0581(8) Uani 1 1 d .
H3A H -0.0214 0.3873 0.9554 0.070 Uiso 1 1 calc R
H3B H 0.0647 0.3389 1.0152 0.070 Uiso 1 1 calc R
C4 C 0.0181(2) 0.2354(2) 0.92809(17) 0.0480(6) Uani 1 1 d .
C5 C 0.0835(2) 0.1496(3) 0.9478(2) 0.0579(7) Uani 1 1 d .
H5 H 0.1453 0.1604 0.9795 0.069 Uiso 1 1 calc R
C6 C 0.0585(2) 0.0482(2) 0.92141(19) 0.0533(7) Uani 1 1 d .
H6 H 0.1039 -0.0078 0.9355 0.064 Uiso 1 1 calc R
C7 C -0.0331(2) 0.0282(2) 0.87434(16) 0.0435(6) Uani 1 1 d .
C8 C -0.0982(2) 0.1142(2) 0.8554(2) 0.0624(8) Uani 1 1 d .
H8 H -0.1603 0.1036 0.8241 0.075 Uiso 1 1 calc R
C9 C -0.0728(2) 0.2161(3) 0.8819(2) 0.0620(8) Uani 1 1 d .
H9 H -0.1183 0.2721 0.8681 0.074 Uiso 1 1 calc R
C10 C -0.06099(19) -0.0817(2) 0.84719(16) 0.0433(5) Uani 1 1 d .
C11 C 0.0131(2) -0.1616(3) 0.8463(2) 0.0679(9) Uani 1 1 d .
H11 H 0.0839 -0.1466 0.8611 0.082 Uiso 1 1 calc R
C12 C -0.0150(2) -0.2639(3) 0.8240(2) 0.0660(9) Uani 1 1 d .
H12 H 0.0374 -0.3161 0.8242 0.079 Uiso 1 1 calc R
C13 C -0.11734(19) -0.2904(2) 0.80179(15) 0.0433(6) Uani 1 1 d .
C14 C -0.1904(2) -0.2103(3) 0.7986(3) 0.0846(13) Uani 1 1 d .
H14 H -0.2603 -0.2248 0.7812 0.102 Uiso 1 1 calc R
C15 C -0.1624(2) -0.1079(3) 0.8209(3) 0.0830(13) Uani 1 1 d .
H15 H -0.2142 -0.0551 0.8179 0.100 Uiso 1 1 calc R
C16 C -0.1471(2) -0.4026(2) 0.77693(16) 0.0486(6) Uani 1 1 d .
H16A H -0.1711 -0.4024 0.7218 0.058 Uiso 1 1 calc R
H16B H -0.0844 -0.4474 0.7827 0.058 Uiso 1 1 calc R
C17 C -0.33475(18) -0.4509(2) 0.80639(14) 0.0378(5) Uani 1 1 d .
H17 H -0.3688 -0.4251 0.7604 0.045 Uiso 1 1 calc R
C18 C -0.3018(2) -0.5208(2) 0.91661(16) 0.0458(6) Uani 1 1 d .
H18 H -0.3114 -0.5548 0.9641 0.055 Uiso 1 1 calc R
C19 C 0.49934(16) 0.66803(16) 0.97647(12) 0.0272(4) Uani 1 1 d .
C20 C 0.53994(16) 0.77568(15) 0.95565(11) 0.0266(4) Uani 1 1 d .
C21 C 0.58429(17) 0.84218(17) 1.01347(12) 0.0294(4) Uani 1 1 d .
H21 H 0.5896 0.8196 1.0655 0.035 Uiso 1 1 calc R
C22 C 0.62099(17) 0.94276(17) 0.99406(12) 0.0297(4) Uani 1 1 d .
C23 C 0.66535(18) 1.01189(18) 1.05947(14) 0.0346(5) Uani 1 1 d .
C24 C 0.61324(18) 0.97659(16) 0.91612(13) 0.0305(4) Uani 1 1 d .
H24 H 0.6360 1.0443 0.9032 0.037 Uiso 1 1 calc R
C25 C 0.57147(16) 0.90893(17) 0.85787(12) 0.0292(4) Uani 1 1 d .
C26 C 0.56594(16) 0.94001(17) 0.77284(12) 0.0295(4) Uani 1 1 d .
C27 C 0.53526(16) 0.80872(16) 0.87785(11) 0.0282(4) Uani 1 1 d .
H27 H 0.5076 0.7634 0.8387 0.034 Uiso 1 1 calc R

loop_
_atom_site_aniso_label
_atom_site_aniso_U_11
_atom_site_aniso_U_22
_atom_site_aniso_U_33
_atom_site_aniso_U_23
_atom_site_aniso_U_13
_atom_site_aniso_U_12
Co1 0.03174(16) 0.02427(16) 0.01941(15) -0.00043(9) 0.00028(11) -0.00253(10)
N1 0.0334(10) 0.0381(10) 0.0376(10) 0.0009(8) -0.0005(8) -0.0037(8)
N2 0.0445(16) 0.101(3) 0.184(5) 0.083(3) 0.013(2) 0.0154(16)
N3 0.0354(10) 0.0453(12) 0.0570(13) -0.0029(10) 0.0066(9) -0.0063(9)
N4 0.0335(10) 0.0473(11) 0.0345(10) -0.0033(9) 0.0060(8) -0.0044(8)
N5 0.0375(11) 0.0707(16) 0.0468(13) 0.0102(11) -0.0018(10) -0.0021(10)
N6 0.0324(9) 0.0400(10) 0.0288(9) -0.0029(8) 0.0031(7) -0.0043(8)
O1 0.0410(8) 0.0264(7) 0.0330(8) -0.0041(6) -0.0010(6) -0.0022(6)
O3 0.0515(9) 0.0330(8) 0.0228(7) 0.0037(6) -0.0025(6) -0.0049(7)
O2 0.0527(10) 0.0360(8) 0.0318(8) 0.0139(7) -0.0049(7) -0.0060(7)
O4 0.0522(10) 0.0296(8) 0.0276(8) 0.0067(6) 0.0019(7) -0.0016(7)
O5 0.0709(13) 0.0512(11) 0.0277(9) -0.0070(7) -0.0090(8) -0.0092(9)
O6 0.0623(11) 0.0342(9) 0.0479(10) -0.0034(7) -0.0066(9) -0.0110(8)
O7 0.0718(15) 0.0513(12) 0.0845(16) -0.0080(11) -0.0132(12) 0.0082(10)
O8 0.0696(15) 0.0547(13) 0.0983(18) -0.0335(13) 0.0029(13) -0.0078(11)
C1 0.0414(17) 0.103(3) 0.144(4) 0.085(3) 0.008(2) 0.0093(17)
C2 0.0343(12) 0.0402(13) 0.0535(15) 0.0047(11) 0.0037(10) -0.0004(9)
C3 0.0466(15) 0.0610(18) 0.0690(19) -0.0122(15) 0.0234(14) -0.0161(13)
C4 0.0386(13) 0.0532(15) 0.0535(15) 0.0000(12) 0.0135(11) -0.0084(11)
C5 0.0382(14) 0.0646(18) 0.070(2) 0.0033(15) -0.0018(13) -0.0123(13)
C6 0.0360(13) 0.0555(16) 0.0680(19) 0.0082(14) 0.0000(12) -0.0026(12)
C7 0.0340(12) 0.0473(15) 0.0499(15) 0.0061(11) 0.0087(10) -0.0045(10)
C8 0.0481(16) 0.0541(17) 0.083(2) -0.0030(16) -0.0176(15) 0.0008(13)
C9 0.0520(16) 0.0494(17) 0.083(2) -0.0021(15) -0.0075(15) 0.0028(13)
C10 0.0318(11) 0.0477(14) 0.0508(14) 0.0075(11) 0.0066(10) -0.0017(10)
C11 0.0332(13) 0.0574(18) 0.111(3) -0.0111(18) -0.0130(15) 0.0020(12)
C12 0.0374(14) 0.0530(17) 0.107(3) -0.0075(17) -0.0044(15) 0.0070(12)
C13 0.0333(12) 0.0508(14) 0.0470(14) 0.0046(11) 0.0115(10) -0.0043(10)
C14 0.0297(14) 0.0582(19) 0.164(4) -0.010(2) -0.0154(19) -0.0017(13)
C15 0.0317(14) 0.0525(18) 0.163(4) -0.011(2) -0.0089(19) 0.0044(12)
C16 0.0390(13) 0.0600(16) 0.0487(15) -0.0058(12) 0.0172(11) -0.0079(11)
C17 0.0369(12) 0.0470(13) 0.0295(11) 0.0017(10) 0.0011(9) -0.0058(10)
C18 0.0428(13) 0.0588(16) 0.0353(13) 0.0072(11) -0.0019(10) -0.0043(11)
C19 0.0316(10) 0.0249(9) 0.0253(9) 0.0011(7) 0.0044(7) 0.0022(7)
C20 0.0309(10) 0.0252(9) 0.0236(9) 0.0029(7) -0.0001(7) -0.0002(7)
C21 0.0365(11) 0.0308(10) 0.0206(9) 0.0022(8) -0.0007(8) 0.0030(8)
C22 0.0345(10) 0.0284(10) 0.0258(10) -0.0014(8) -0.0014(8) 0.0007(8)
C23 0.0358(11) 0.0349(11) 0.0326(12) -0.0055(9) -0.0035(9) 0.0021(9)
C24 0.0360(11) 0.0258(10) 0.0293(11) 0.0026(8) 0.0000(8) -0.0031(8)
C25 0.0334(10) 0.0302(10) 0.0236(9) 0.0036(8) -0.0010(8) 0.0016(8)
C26 0.0310(10) 0.0328(10) 0.0244(10) 0.0042(8) 0.0005(8) 0.0018(8)
C27 0.0336(10) 0.0286(10) 0.0221(9) 0.0003(7) -0.0015(8) -0.0004(8)

loop_
_atom_type_symbol
_atom_type_description
_atom_type_scat_dispersion_real
_atom_type_scat_dispersion_imag
_atom_type_scat_source
C C 0.0033 0.0016 'International Tables Vol C Tables 4.2.6.8 and 6.1.1.4'
H H 0.0000 0.0000 'International Tables Vol C Tables 4.2.6.8 and 6.1.1.4'
N N 0.0061 0.0033 'International Tables Vol C Tables 4.2.6.8 and 6.1.1.4'
O O 0.0106 0.0060 'International Tables Vol C Tables 4.2.6.8 and 6.1.1.4'
Co Co 0.3494 0.9721 'International Tables Vol C Tables 4.2.6.8 and 6.1.1.4'

loop_
_geom_angle_atom_site_label_1
_geom_angle_atom_site_label_2
_geom_angle_atom_site_label_3
_geom_angle
_geom_angle_site_symmetry_1
_geom_angle_site_symmetry_3
O2 Co1 O1 107.48(7) 3_667 .
O2 Co1 O3 95.56(7) 3_667 2_646
O1 Co1 O3 156.89(6) . 2_646
O2 Co1 N6 93.52(8) 3_667 1_665
O1 Co1 N6 89.42(7) . 1_665
O3 Co1 N6 87.37(7) 2_646 1_665
O2 Co1 N1 87.07(8) 3_667 .
O1 Co1 N1 89.92(7) . .
O3 Co1 N1 93.07(7) 2_646 .
N6 Co1 N1 179.23(8) 1_665 .
O2 Co1 O4 154.49(6) 3_667 2_646
O1 Co1 O4 97.62(6) . 2_646
O3 Co1 O4 59.60(6) 2_646 2_646
N6 Co1 O4 91.12(7) 1_665 2_646
N1 Co1 O4 88.56(7) . 2_646
C2 N1 C1 102.1(2) . .
C2 N1 Co1 129.14(17) . .
C1 N1 Co1 128.2(2) . .
C1 N2 N3 104.4(3) . .
N2 N3 C2 107.8(2) . .
N2 N3 C3 121.9(3) . .
C2 N3 C3 130.1(3) . .
C17 N4 N5 109.5(2) . .
C17 N4 C16 129.2(2) . .
N5 N4 C16 121.3(2) . .
C18 N5 N4 102.9(2) . .
C17 N6 C18 102.6(2) . .
C17 N6 Co1 127.96(16) . 1_445
C18 N6 Co1 129.41(17) . 1_445
C19 O1 Co1 131.22(14) . .
C26 O3 Co1 93.31(13) . 2_656
C19 O2 Co1 156.38(15) . 3_667
C26 O4 Co1 86.75(12) . 2_656
C23 O5 H5A 109.5 . .
H7A O7 H7B 100.0 . .
H8A O8 H8B 95.3 . .
N2 C1 N1 114.0(3) . .
N2 C1 H1 123.0 . .
N1 C1 H1 123.0 . .
N1 C2 N3 111.7(2) . .
N1 C2 H2 124.2 . .
N3 C2 H2 124.2 . .
N3 C3 C4 113.6(2) . .
N3 C3 H3A 108.8 . .
C4 C3 H3A 108.8 . .
N3 C3 H3B 108.8 . .
C4 C3 H3B 108.8 . .
H3A C3 H3B 107.7 . .
C9 C4 C5 117.6(3) . .
C9 C4 C3 121.2(3) . .
C5 C4 C3 121.1(3) . .
C6 C5 C4 121.3(3) . .
C6 C5 H5 119.4 . .
C4 C5 H5 119.4 . .
C5 C6 C7 121.4(3) . .
C5 C6 H6 119.3 . .
C7 C6 H6 119.3 . .
C8 C7 C6 116.9(3) . .
C8 C7 C10 121.7(3) . .
C6 C7 C10 121.3(2) . .
C7 C8 C9 121.6(3) . .
C7 C8 H8 119.2 . .
C9 C8 H8 119.2 . .
C4 C9 C8 121.2(3) . .
C4 C9 H9 119.4 . .
C8 C9 H9 119.4 . .
C11 C10 C15 116.2(3) . .
C11 C10 C7 122.3(2) . .
C15 C10 C7 121.5(3) . .
C10 C11 C12 121.4(3) . .
C10 C11 H11 119.3 . .
C12 C11 H11 119.3 . .
C13 C12 C11 121.8(3) . .
C13 C12 H12 119.1 . .
C11 C12 H12 119.1 . .
C14 C13 C12 117.0(3) . .
C14 C13 C16 121.5(2) . .
C12 C13 C16 121.4(3) . .
C13 C14 C15 121.2(3) . .
C13 C14 H14 119.4 . .
C15 C14 H14 119.4 . .
C10 C15 C14 122.2(3) . .
C10 C15 H15 118.9 . .
C14 C15 H15 118.9 . .
N4 C16 C13 112.7(2) . .
N4 C16 H16A 109.1 . .
C13 C16 H16A 109.1 . .
N4 C16 H16B 109.1 . .
C13 C16 H16B 109.1 . .
H16A C16 H16B 107.8 . .
N4 C17 N6 110.4(2) . .
N4 C17 H17 124.8 . .
N6 C17 H17 124.8 . .
N5 C18 N6 114.6(2) . .
N5 C18 H18 122.7 . .
N6 C18 H18 122.7 . .
O2 C19 O1 125.50(19) . .
O2 C19 C20 116.55(18) . .
O1 C19 C20 117.94(18) . .
C27 C20 C21 119.47(19) . .
C27 C20 C19 120.08(18) . .
C21 C20 C19 120.43(18) . .
C20 C21 C22 120.32(18) . .
C20 C21 H21 119.8 . .
C22 C21 H21 119.8 . .
C24 C22 C21 119.88(19) . .
C24 C22 C23 122.4(2) . .
C21 C22 C23 117.73(19) . .
O5 C23 O6 124.1(2) . .
O5 C23 C22 122.2(2) . .
O6 C23 C22 113.8(2) . .
C25 C24 C22 119.83(19) . .
C25 C24 H24 120.1 . .
C22 C24 H24 120.1 . .
C24 C25 C27 119.82(19) . .
C24 C25 C26 121.74(19) . .
C27 C25 C26 118.43(19) . .
O4 C26 O3 120.33(19) . .
O4 C26 C25 121.03(19) . .
O3 C26 C25 118.63(19) . .
C20 C27 C25 120.63(19) . .
C20 C27 H27 119.7 . .
C25 C27 H27 119.7 . .

loop_
_geom_bond_atom_site_label_1
_geom_bond_atom_site_label_2
_geom_bond_distance
_geom_bond_site_symmetry_2
Co1 O2 2.0110(15) 3_667
Co1 O1 2.0301(15) .
Co1 O3 2.1221(15) 2_646
Co1 N6 2.1468(19) 1_665
Co1 N1 2.149(2) .
Co1 O4 2.2688(17) 2_646
N1 C2 1.310(3) .
N1 C1 1.331(4) .
N2 C1 1.307(5) .
N2 N3 1.321(4) .
N3 C2 1.324(3) .
N3 C3 1.472(3) .
N4 C17 1.322(3) .
N4 N5 1.361(3) .
N4 C16 1.463(3) .
N5 C18 1.309(4) .
N6 C17 1.329(3) .
N6 C18 1.354(3) .
N6 Co1 2.1468(19) 1_445
O1 C19 1.265(3) .
O3 C26 1.262(3) .
O3 Co1 2.1221(15) 2_656
O2 C19 1.242(3) .
O2 Co1 2.0110(15) 3_667
O4 C26 1.258(3) .
O4 Co1 2.2688(17) 2_656
O5 C23 1.206(3) .
O5 H5A 0.8200 .
O6 C23 1.312(3) .
O7 H7A 0.8500 .
O7 H7B 0.8500 .
O8 H8A 0.8502 .
O8 H8B 0.8500 .
C1 H1 0.9300 .
C2 H2 0.9300 .
C3 C4 1.503(4) .
C3 H3A 0.9700 .
C3 H3B 0.9700 .
C4 C9 1.372(4) .
C4 C5 1.387(4) .
C5 C6 1.384(4) .
C5 H5 0.9300 .
C6 C7 1.388(4) .
C6 H6 0.9300 .
C7 C8 1.385(4) .
C7 C10 1.493(4) .
C8 C9 1.390(4) .
C8 H8 0.9300 .
C9 H9 0.9300 .
C10 C11 1.372(4) .
C10 C15 1.368(4) .
C11 C12 1.383(4) .
C11 H11 0.9300 .
C12 C13 1.362(4) .
C12 H12 0.9300 .
C13 C14 1.363(4) .
C13 C16 1.515(4) .
C14 C15 1.383(5) .
C14 H14 0.9300 .
C15 H15 0.9300 .
C16 H16A 0.9700 .
C16 H16B 0.9700 .
C17 H17 0.9300 .
C18 H18 0.9300 .
C19 C20 1.498(3) .
C20 C27 1.388(3) .
C20 C21 1.385(3) .
C21 C22 1.394(3) .
C21 H21 0.9300 .
C22 C24 1.393(3) .
C22 C23 1.496(3) .
C24 C25 1.388(3) .
C24 H24 0.9300 .
C25 C27 1.390(3) .
C25 C26 1.499(3) .
C27 H27 0.9300 .

loop_
_geom_torsion_atom_site_label_1
_geom_torsion_atom_site_label_2
_geom_torsion_atom_site_label_3
_geom_torsion_atom_site_label_4
_geom_torsion
_geom_torsion_site_symmetry_1
O2 Co1 N1 C2 -8.6(2) 3_667
O1 Co1 N1 C2 -116.1(2) .
O3 Co1 N1 C2 86.8(2) 2_646
N6 Co1 N1 C2 -148(5) 1_665
O4 Co1 N1 C2 146.3(2) 2_646
O2 Co1 N1 C1 161.2(4) 3_667
O1 Co1 N1 C1 53.7(4) .
O3 Co1 N1 C1 -103.4(4) 2_646
N6 Co1 N1 C1 22(5) 1_665
O4 Co1 N1 C1 -43.9(4) 2_646
C1 N2 N3 C2 -2.2(5) .
C1 N2 N3 C3 173.7(4) .
C17 N4 N5 C18 0.2(3) .
C16 N4 N5 C18 178.8(2) .
O2 Co1 O1 C19 55.08(19) 3_667
O3 Co1 O1 C19 -120.4(2) 2_646
N6 Co1 O1 C19 -38.43(19) 1_665
N1 Co1 O1 C19 141.98(19) .
O4 Co1 O1 C19 -129.49(18) 2_646
N3 N2 C1 N1 2.9(6) .
C2 N1 C1 N2 -2.4(6) .
Co1 N1 C1 N2 -174.3(3) .
C1 N1 C2 N3 0.8(4) .
Co1 N1 C2 N3 172.63(17) .
N2 N3 C2 N1 0.9(4) .
C3 N3 C2 N1 -174.5(3) .
N2 N3 C3 C4 113.7(4) .
C2 N3 C3 C4 -71.4(4) .
N3 C3 C4 C9 -105.1(3) .
N3 C3 C4 C5 78.3(4) .
C9 C4 C5 C6 0.5(5) .
C3 C4 C5 C6 177.2(3) .
C4 C5 C6 C7 -0.2(5) .
C5 C6 C7 C8 -0.2(5) .
C5 C6 C7 C10 -178.8(3) .
C6 C7 C8 C9 0.3(5) .
C10 C7 C8 C9 178.9(3) .
C5 C4 C9 C8 -0.4(5) .
C3 C4 C9 C8 -177.2(3) .
C7 C8 C9 C4 0.0(6) .
C8 C7 C10 C11 161.7(3) .
C6 C7 C10 C11 -19.7(4) .
C8 C7 C10 C15 -17.6(5) .
C6 C7 C10 C15 160.9(3) .
C15 C10 C11 C12 -3.3(6) .
C7 C10 C11 C12 177.3(3) .
C10 C11 C12 C13 0.0(6) .
C11 C12 C13 C14 3.2(6) .
C11 C12 C13 C16 179.6(3) .
C12 C13 C14 C15 -3.2(6) .
C16 C13 C14 C15 -179.5(4) .
C11 C10 C15 C14 3.4(6) .
C7 C10 C15 C14 -177.3(4) .
C13 C14 C15 C10 -0.1(8) .
C17 N4 C16 C13 95.6(3) .
N5 N4 C16 C13 -82.6(3) .
C14 C13 C16 N4 -59.6(4) .
C12 C13 C16 N4 124.2(3) .
N5 N4 C17 N6 0.3(3) .
C16 N4 C17 N6 -178.1(2) .
C18 N6 C17 N4 -0.6(3) .
Co1 N6 C17 N4 179.08(16) 1_445
N4 N5 C18 N6 -0.6(3) .
C17 N6 C18 N5 0.8(3) .
Co1 N6 C18 N5 -178.89(19) 1_445
Co1 O2 C19 O1 11.7(6) 3_667
Co1 O2 C19 C20 -168.5(3) 3_667
Co1 O1 C19 O2 -57.9(3) .
Co1 O1 C19 C20 122.27(18) .
O2 C19 C20 C27 162.1(2) .
O1 C19 C20 C27 -18.1(3) .
O2 C19 C20 C21 -16.7(3) .
O1 C19 C20 C21 163.16(19) .
C27 C20 C21 C22 1.9(3) .
C19 C20 C21 C22 -179.32(19) .
C20 C21 C22 C24 -0.1(3) .
C20 C21 C22 C23 178.38(19) .
C24 C22 C23 O5 179.8(2) .
C21 C22 C23 O5 1.4(3) .
C24 C22 C23 O6 -0.2(3) .
C21 C22 C23 O6 -178.6(2) .
C21 C22 C24 C25 -1.6(3) .
C23 C22 C24 C25 179.9(2) .
C22 C24 C25 C27 1.5(3) .
C22 C24 C25 C26 -177.3(2) .
Co1 O4 C26 O3 1.3(2) 2_656
Co1 O4 C26 C25 -179.54(18) 2_656
Co1 O3 C26 O4 -1.4(2) 2_656
Co1 O3 C26 C25 179.43(16) 2_656
C24 C25 C26 O4 -10.2(3) .
C27 C25 C26 O4 171.0(2) .
C24 C25 C26 O3 169.0(2) .
C27 C25 C26 O3 -9.8(3) .
C21 C20 C27 C25 -2.1(3) .
C19 C20 C27 C25 179.21(19) .
C24 C25 C27 C20 0.3(3) .
C26 C25 C27 C20 179.18(19) .
